data_4323964
loop_
_publ_author_name
'Maurits D. Janssen'
'Evelien Rijnberg'
'Corine A. de Wolf'
'Marinus P. Hogerheide'
'Dennis Kruis'
'Huub Kooijman'
'Anthony L. Spek'
'David M. Grove'
'Gerard van Koten'

_publ_section_title
;
 Structural Aspects of Lithium Arenethiolate Complexes with Intramolecular
 Coordinating Amine Donors
;
_journal_name_full 'Inorganic Chemistry'
_journal_page_first 6735
_journal_page_last 6741
_journal_paper_doi 10.1021/ic960075x
_journal_volume 35
_journal_year 1996
_chemical_formula_sum 'C20 H35 I Li2 N2 O2 S'
_chemical_formula_weight 508.34
_chemical_name_systematic
; 
 ? 
;
_space_group_IT_number 14
_symmetry_cell_setting monoclinic
_symmetry_space_group_name_Hall '-P 2ybc'
_symmetry_space_group_name_H-M 'P 1 21/c 1'
_atom_sites_solution_hydrogens geom
_atom_sites_solution_primary direct
_atom_sites_solution_secondary difmap
_audit_creation_method SHELXL
_cell_angle_alpha 90.00
_cell_angle_beta 94.682(10)
_cell_angle_gamma 90.00
_cell_formula_units_Z 4
_cell_length_a 13.0346(10)
_cell_length_b 11.523(3)
_cell_length_c 16.127(3)
_cell_measurement_temperature 293(2)
_cell_volume 2414.2(8)
_computing_structure_refinement 'SHELXL-93 (Sheldrick, 1993)'
_computing_structure_solution 'SHELXS-86 (Sheldrick, 1990)'
_diffrn_ambient_temperature 293(2)
_diffrn_radiation_monochromator graphite
_diffrn_radiation_source 'fine-focus sealed tube'
_diffrn_radiation_type MoKa
_diffrn_radiation_wavelength 0.71073
_diffrn_reflns_av_R_equivalents 0.0830
_diffrn_reflns_av_sigmaI/netI 0.0168
_diffrn_reflns_limit_h_max 14
_diffrn_reflns_limit_h_min 0
_diffrn_reflns_limit_k_max 0
_diffrn_reflns_limit_k_min -13
_diffrn_reflns_limit_l_max 17
_diffrn_reflns_limit_l_min -17
_diffrn_reflns_number 3736
_diffrn_reflns_theta_max 24.31
_diffrn_reflns_theta_min 1.57
_exptl_absorpt_coefficient_mu 1.429
_exptl_crystal_density_diffrn 1.399
_exptl_crystal_F_000 1040
_refine_diff_density_max 1.179
_refine_diff_density_min -1.431
_refine_diff_density_rms 0.143
_refine_ls_extinction_coef 0.0042(9)
_refine_ls_extinction_expression Fc^*^=kFc[1+0.001xFc^2^l^3^/sin(2q)]^-1/4^
_refine_ls_extinction_method SHELXL
_refine_ls_goodness_of_fit_all 1.028
_refine_ls_goodness_of_fit_obs 1.055
_refine_ls_matrix_type full
_refine_ls_number_parameters 258
_refine_ls_number_reflns 3556
_refine_ls_number_restraints 0
_refine_ls_restrained_S_all 1.028
_refine_ls_restrained_S_obs 1.055
_refine_ls_R_factor_all 0.0657
_refine_ls_R_factor_obs 0.0594
_refine_ls_shift/esd_max -0.009
_refine_ls_shift/esd_mean 0.001
_refine_ls_structure_factor_coef Fsqd
_refine_ls_weighting_details 'w=1/[s^2^(Fo^2^)+( 0.1204P)^2^+7.9718P] where P=(Fo^2^+2Fc^2^)/3'
_refine_ls_weighting_scheme calc
_refine_ls_wR_factor_all 0.1703
_refine_ls_wR_factor_obs 0.1647
_reflns_number_observed 3190
_reflns_number_total 3556
_reflns_observed_criterion >2sigma(I)
_cod_data_source_file ic960075x_4.cif
_cod_data_source_block complex6
_cod_depositor_comments
;
The following automatic conversions were performed:

'_refine_ls_weighting_scheme' value 'calc w=1/[s^2^(Fo^2^)+(
0.1204P)^2^+7.9718P] where P=(Fo^2^+2Fc^2^)/3' was changed to 'calc'.
New tag '_refine_ls_weighting_details' was created. The value of the
new tag was set to 'w=1/[s^2^(Fo^2^)+( 0.1204P)^2^+7.9718P] where
P=(Fo^2^+2Fc^2^)/3'.

Automatic conversion script
Id: cif_fix_values 3143 2015-03-26 13:38:13Z robertas 
;
_cod_original_cell_volume 2414.1(8)
_cod_database_code 4323964

loop_
_symmetry_equiv_pos_as_xyz
'x, y, z'
'-x, y+1/2, -z+1/2'
'-x, -y, -z'
'x, -y-1/2, z-1/2'

loop_
_atom_site_aniso_label
_atom_site_aniso_U_11
_atom_site_aniso_U_22
_atom_site_aniso_U_33
_atom_site_aniso_U_23
_atom_site_aniso_U_13
_atom_site_aniso_U_12
I1 0.0429(4) 0.0438(3) 0.0483(4) -0.0039(2) 0.0019(2) 0.0045(2)
S1 0.0437(9) 0.0393(8) 0.0294(8) 0.0045(6) 0.0028(6) -0.0002(6)
N1 0.057(3) 0.036(3) 0.035(3) 0.001(2) 0.008(2) 0.002(2)
N2 0.052(3) 0.031(3) 0.034(3) -0.001(2) 0.011(2) 0.002(2)
C1 0.031(3) 0.037(3) 0.033(3) 0.003(2) 0.007(2) -0.001(2)
C2 0.031(3) 0.036(3) 0.040(3) 0.002(3) 0.003(3) -0.008(2)
C3 0.040(3) 0.035(3) 0.049(4) 0.011(3) 0.012(3) -0.006(3)
C4 0.045(4) 0.056(4) 0.033(4) 0.010(3) 0.016(3) 0.000(3)
C5 0.042(3) 0.049(4) 0.042(4) 0.001(3) 0.021(3) 0.004(3)
C6 0.030(3) 0.037(3) 0.043(4) 0.001(2) 0.013(3) 0.001(2)
C7 0.052(4) 0.035(3) 0.036(3) -0.003(3) 0.002(3) -0.009(3)
C8 0.104(6) 0.038(4) 0.056(5) -0.007(3) 0.030(4) -0.003(4)
C9 0.060(4) 0.055(4) 0.046(4) 0.007(3) 0.009(3) 0.011(3)
C10 0.044(3) 0.037(3) 0.046(4) 0.001(3) 0.020(3) 0.010(3)
C11 0.075(5) 0.031(3) 0.058(4) 0.002(3) 0.028(4) 0.004(3)
C12 0.070(5) 0.053(4) 0.033(3) -0.001(3) 0.004(3) -0.011(3)
Li1 0.050(6) 0.036(5) 0.037(6) -0.001(4) 0.010(5) -0.006(5)
Li2 0.047(6) 0.027(4) 0.039(5) 0.006(4) 0.008(4) -0.004(4)
O1 0.049(3) 0.043(2) 0.038(2) 0.002(2) 0.016(2) 0.007(2)
O2 0.039(2) 0.053(3) 0.038(2) 0.014(2) 0.007(2) -0.004(2)
C13 0.050(4) 0.050(4) 0.048(4) 0.013(3) 0.013(3) 0.006(3)
C14 0.054(5) 0.060(5) 0.080(6) -0.001(4) 0.023(4) -0.008(3)
C15 0.052(5) 0.115(8) 0.090(7) 0.048(6) 0.026(5) 0.019(5)
C16 0.058(5) 0.061(4) 0.061(5) -0.003(4) 0.008(4) 0.024(4)
C17 0.049(4) 0.072(5) 0.047(4) 0.022(4) -0.003(3) -0.009(4)
C18 0.089(7) 0.088(7) 0.053(5) 0.019(4) -0.010(5) -0.024(5)
C19 0.077(6) 0.101(7) 0.050(5) 0.024(4) 0.010(4) -0.025(5)
C20 0.048(4) 0.057(4) 0.047(4) 0.010(3) 0.010(3) -0.015(3)

loop_
_atom_site_label
_atom_site_type_symbol
_atom_site_fract_x
_atom_site_fract_y
_atom_site_fract_z
_atom_site_U_iso_or_equiv
_atom_site_thermal_displace_type
_atom_site_occupancy
_atom_site_calc_flag
_atom_site_refinement_flags
_atom_site_disorder_group
I1 I 0.07697(3) 0.16382(4) 0.17575(3) 0.0451(3) Uani 1 d . .
S1 S 0.37745(12) 0.19991(13) 0.26579(9) 0.0375(4) Uani 1 d . .
N1 N 0.2550(4) 0.4622(4) 0.2247(3) 0.0424(12) Uani 1 d . .
N2 N 0.3295(4) -0.0203(4) 0.1219(3) 0.0387(12) Uani 1 d . .
C1 C 0.3941(4) 0.2484(5) 0.1636(4) 0.0334(13) Uani 1 d . .
C2 C 0.3877(4) 0.3676(5) 0.1436(4) 0.0360(13) Uani 1 d . .
C3 C 0.4070(5) 0.4041(5) 0.0642(4) 0.0411(15) Uani 1 d . .
H3 H 0.4047(5) 0.4830(5) 0.0520(4) 0.049 Uiso 1 calc R .
C4 C 0.4294(5) 0.3274(6) 0.0038(4) 0.044(2) Uani 1 d . .
H4 H 0.4423(5) 0.3535(6) -0.0489(4) 0.053 Uiso 1 calc R .
C5 C 0.4325(5) 0.2096(6) 0.0222(4) 0.0430(15) Uani 1 d . .
H5 H 0.4453(5) 0.1566(6) -0.0192(4) 0.052 Uiso 1 calc R .
C6 C 0.4167(5) 0.1695(5) 0.1014(4) 0.0361(14) Uani 1 d . .
C7 C 0.3647(5) 0.4571(5) 0.2065(4) 0.0412(14) Uani 1 d . .
H7A H 0.4064(5) 0.4412(5) 0.2579(4) 0.049 Uiso 1 calc R .
H7B H 0.3849(5) 0.5325(5) 0.1867(4) 0.049 Uiso 1 calc R .
C8 C 0.2453(7) 0.5493(6) 0.2894(5) 0.065(2) Uani 1 d . .
H8A H 0.2732(44) 0.6217(15) 0.2721(17) 0.097 Uiso 1 calc R .
H8B H 0.2824(40) 0.5241(26) 0.3401(12) 0.097 Uiso 1 calc R .
H8C H 0.1740(8) 0.5594(39) 0.2984(27) 0.097 Uiso 1 calc R .
C9 C 0.1900(6) 0.4954(6) 0.1496(4) 0.053(2) Uani 1 d . .
H9A H 0.1949(32) 0.4373(23) 0.1075(12) 0.080 Uiso 1 calc R .
H9B H 0.2129(26) 0.5686(23) 0.1294(19) 0.080 Uiso 1 calc R .
H9C H 0.1198(8) 0.5022(45) 0.1628(9) 0.080 Uiso 1 calc R .
C10 C 0.4271(5) 0.0419(5) 0.1186(4) 0.0416(14) Uani 1 d . .
H10A H 0.4651(5) 0.0070(5) 0.0756(4) 0.050 Uiso 1 calc R .
H10B H 0.4676(5) 0.0315(5) 0.1712(4) 0.050 Uiso 1 calc R .
C11 C 0.3517(6) -0.1430(5) 0.1419(5) 0.053(2) Uani 1 d . .
H11A H 0.3989(34) -0.1475(5) 0.1908(21) 0.080 Uiso 1 calc R .
H11B H 0.3819(41) -0.1791(14) 0.0961(15) 0.080 Uiso 1 calc R .
H11C H 0.2890(9) -0.1822(13) 0.1519(35) 0.080 Uiso 1 calc R .
C12 C 0.2684(6) -0.0139(6) 0.0408(4) 0.052(2) Uani 1 d . .
H12A H 0.2553(34) 0.0659(6) 0.0265(15) 0.078 Uiso 1 calc R .
H12B H 0.2042(18) -0.0537(39) 0.0443(10) 0.078 Uiso 1 calc R .
H12C H 0.3060(18) -0.0497(39) -0.0011(7) 0.078 Uiso 1 calc R .
Li1 Li 0.2172(8) 0.3014(9) 0.2731(6) 0.041(2) Uani 1 d . .
Li2 Li 0.2563(8) 0.0505(8) 0.2190(6) 0.037(2) Uani 1 d . .
O1 O 0.1607(3) 0.3110(4) 0.3795(3) 0.0424(10) Uani 1 d . .
O2 O 0.2433(3) -0.0624(4) 0.3048(3) 0.0430(10) Uani 1 d . .
C13 C 0.1644(5) 0.2114(6) 0.4317(5) 0.049(2) Uani 1 d . .
H13A H 0.1953(5) 0.2303(6) 0.4868(5) 0.058 Uiso 1 calc R .
H13B H 0.2044(5) 0.1502(6) 0.4084(5) 0.058 Uiso 1 calc R .
C14 C 0.0541(6) 0.1737(7) 0.4357(6) 0.064(2) Uani 1 d . .
H14A H 0.0375(6) 0.1107(7) 0.3970(6) 0.077 Uiso 1 calc R .
H14B H 0.0423(6) 0.1479(7) 0.4913(6) 0.077 Uiso 1 calc R .
C15 C -0.0082(7) 0.2760(10) 0.4130(7) 0.085(3) Uani 1 d . .
H15A H -0.0434(7) 0.3025(10) 0.4602(7) 0.101 Uiso 1 calc R .
H15B H -0.0594(7) 0.2577(10) 0.3678(7) 0.101 Uiso 1 calc R .
C16 C 0.0628(6) 0.3671(7) 0.3868(5) 0.060(2) Uani 1 d . .
H16A H 0.0370(6) 0.4001(7) 0.3338(5) 0.072 Uiso 1 calc R .
H16B H 0.0697(6) 0.4287(7) 0.4278(5) 0.072 Uiso 1 calc R .
C17 C 0.3250(5) -0.0935(7) 0.3663(4) 0.056(2) Uani 1 d . .
H17A H 0.3529(5) -0.0244(7) 0.3941(4) 0.068 Uiso 1 calc R .
H17B H 0.3800(5) -0.1319(7) 0.3399(4) 0.068 Uiso 1 calc R .
C18 C 0.2829(8) -0.1708(8) 0.4261(6) 0.077(3) Uani 1 d . .
H18A H 0.3068(8) -0.1488(8) 0.4825(6) 0.093 Uiso 1 calc R .
H18B H 0.3035(8) -0.2503(8) 0.4168(6) 0.093 Uiso 1 calc R .
C19 C 0.1715(7) -0.1590(8) 0.4130(6) 0.076(3) Uani 1 d . .
H19A H 0.1467(7) -0.1006(8) 0.4498(6) 0.091 Uiso 1 calc R .
H19B H 0.1378(7) -0.2321(8) 0.4230(6) 0.091 Uiso 1 calc R .
C20 C 0.1517(5) -0.1231(7) 0.3242(4) 0.050(2) Uani 1 d . .
H20A H 0.1399(5) -0.1904(7) 0.2886(4) 0.061 Uiso 1 calc R .
H20B H 0.0921(5) -0.0726(7) 0.3171(4) 0.061 Uiso 1 calc R .

loop_
_atom_type_symbol
_atom_type_description
_atom_type_scat_dispersion_real
_atom_type_scat_dispersion_imag
_atom_type_scat_source
C C 0.0033 0.0016 'International Tables Vol C Tables 4.2.6.8 and 6.1.1.4'
H H 0.0000 0.0000 'International Tables Vol C Tables 4.2.6.8 and 6.1.1.4'
I I -0.4742 1.8119 'International Tables Vol C Tables 4.2.6.8 and 6.1.1.4'
Li Li -0.0003 0.0001 'International Tables Vol C Tables 4.2.6.8 and 6.1.1.4'
N N 0.0061 0.0033 'International Tables Vol C Tables 4.2.6.8 and 6.1.1.4'
S S 0.1246 0.1234 'International Tables Vol C Tables 4.2.6.8 and 6.1.1.4'
O O 0.0106 0.0060 'International Tables Vol C Tables 4.2.6.8 and 6.1.1.4'

loop_
_geom_angle_atom_site_label_1
_geom_angle_atom_site_label_2
_geom_angle_atom_site_label_3
_geom_angle
_geom_angle_site_symmetry_1
_geom_angle_site_symmetry_3
_geom_angle_publ_flag
Li2 I1 Li1 67.7(3) . . ?
C1 S1 Li1 93.7(3) . . ?
C1 S1 Li2 93.5(3) . . ?
Li1 S1 Li2 79.3(3) . . ?
C8 N1 C9 109.4(6) . . ?
C8 N1 C7 108.0(6) . . ?
C9 N1 C7 110.3(5) . . ?
C8 N1 Li1 107.9(5) . . ?
C9 N1 Li1 113.7(5) . . ?
C7 N1 Li1 107.4(5) . . ?
C10 N2 C11 108.7(5) . . ?
C10 N2 C12 110.4(5) . . ?
C11 N2 C12 108.9(5) . . ?
C10 N2 Li2 106.9(4) . . ?
C11 N2 Li2 108.0(5) . . ?
C12 N2 Li2 113.7(5) . . ?
C6 C1 C2 118.6(5) . . ?
C6 C1 S1 120.7(4) . . ?
C2 C1 S1 120.7(4) . . ?
C3 C2 C1 119.5(6) . . ?
C3 C2 C7 118.6(6) . . ?
C1 C2 C7 121.8(5) . . ?
C4 C3 C2 121.8(6) . . ?
C3 C4 C5 118.9(6) . . ?
C6 C5 C4 121.2(6) . . ?
C5 C6 C1 119.8(5) . . ?
C5 C6 C10 118.6(6) . . ?
C1 C6 C10 121.6(6) . . ?
N1 C7 C2 114.3(5) . . ?
N2 C10 C6 114.9(5) . . ?
O1 Li1 N1 113.7(5) . . ?
O1 Li1 S1 118.0(5) . . ?
N1 Li1 S1 100.4(4) . . ?
O1 Li1 I1 104.6(4) . . ?
N1 Li1 I1 117.2(5) . . ?
S1 Li1 I1 103.1(4) . . ?
O1 Li1 Li2 113.1(5) . . ?
N1 Li1 Li2 132.8(5) . . ?
S1 Li1 Li2 50.5(3) . . ?
I1 Li1 Li2 54.9(3) . . ?
O2 Li2 N2 110.6(5) . . ?
O2 Li2 S1 110.6(5) . . ?
N2 Li2 S1 100.9(4) . . ?
O2 Li2 I1 112.7(4) . . ?
N2 Li2 I1 115.9(4) . . ?
S1 Li2 I1 105.3(3) . . ?
O2 Li2 Li1 114.0(5) . . ?
N2 Li2 Li1 133.2(4) . . ?
S1 Li2 Li1 50.2(3) . . ?
I1 Li2 Li1 57.5(3) . . ?
C13 O1 C16 107.5(5) . . ?
C13 O1 Li1 118.9(5) . . ?
C16 O1 Li1 120.3(5) . . ?
C20 O2 C17 108.0(5) . . ?
C20 O2 Li2 127.7(5) . . ?
C17 O2 Li2 124.1(5) . . ?
O1 C13 C14 105.7(6) . . ?
C15 C14 C13 105.7(7) . . ?
C14 C15 C16 107.1(7) . . ?
O1 C16 C15 106.5(6) . . ?
O2 C17 C18 108.1(6) . . ?
C17 C18 C19 105.8(7) . . ?
C18 C19 C20 104.9(7) . . ?
O2 C20 C19 105.2(6) . . ?

loop_
_geom_bond_atom_site_label_1
_geom_bond_atom_site_label_2
_geom_bond_distance
_geom_bond_site_symmetry_2
_geom_bond_publ_flag
I1 Li2 2.719(10) . ?
I1 Li1 2.802(11) . ?
S1 C1 1.770(6) . ?
S1 Li1 2.405(11) . ?
S1 Li2 2.415(10) . ?
N1 C8 1.460(8) . ?
N1 C9 1.472(8) . ?
N1 C7 1.485(8) . ?
N1 Li1 2.084(11) . ?
N2 C10 1.466(8) . ?
N2 C11 1.473(8) . ?
N2 C12 1.477(8) . ?
N2 Li2 2.065(11) . ?
C1 C6 1.404(8) . ?
C1 C2 1.412(8) . ?
C2 C3 1.390(9) . ?
C2 C7 1.493(8) . ?
C3 C4 1.365(9) . ?
C4 C5 1.389(9) . ?
C5 C6 1.388(9) . ?
C6 C10 1.500(8) . ?
Li1 O1 1.924(11) . ?
Li1 Li2 3.075(14) . ?
Li2 O2 1.918(10) . ?
O1 C13 1.423(8) . ?
O1 C16 1.444(9) . ?
O2 C20 1.439(8) . ?
O2 C17 1.441(8) . ?
C13 C14 1.508(11) . ?
C14 C15 1.461(12) . ?
C15 C16 1.484(13) . ?
C17 C18 1.454(11) . ?
C18 C19 1.456(14) . ?
C19 C20 1.493(11) . ?
